data_7013212
loop_
_publ_author_name
'Anderson, Kirsty M.'
'Baylies, Christian J.'
'Monowar Jahan, A. H. M.'
'Norman, Nicholas C.'
'Orpen, A. Guy'
'Starbuck, Jonathan'

_publ_section_title
;
 Coordination complexes of the bismuth(iii) thiolates Bi(SC6F5)3 and
 Bi(SC6Cl5)3 with pyridine ligands
;
_journal_issue 16
_journal_name_full 'Dalton Transactions'
_journal_page_first 3270
_journal_paper_doi 10.1039/b305711a
_journal_year 2003
_chemical_formula_moiety 'C18 Bi F15 S3, 3(C5 H5 N)'
_chemical_formula_sum 'C33 H15 Bi F15 N3 S3'
_chemical_formula_weight 1043.64
_chemical_name_systematic
;
?
;
_space_group_IT_number 14
_symmetry_cell_setting monoclinic
_symmetry_space_group_name_Hall '-P 2ybc'
_symmetry_space_group_name_H-M 'P 1 21/c 1'
_atom_sites_solution_hydrogens geom
_atom_sites_solution_primary direct
_atom_sites_solution_secondary difmap
_audit_creation_method SHELXL-97
_cell_angle_alpha 90.00
_cell_angle_beta 97.476(10)
_cell_angle_gamma 90.00
_cell_formula_units_Z 4
_cell_length_a 10.0822(6)
_cell_length_b 20.558(2)
_cell_length_c 17.130(2)
_cell_measurement_reflns_used 389
_cell_measurement_temperature 173(2)
_cell_volume 3520.4(6)
_computing_cell_refinement 'Bruker SMART'
_computing_data_collection 'Bruker SMART'
_computing_data_reduction 'Bruker SHELXTL'
_computing_molecular_graphics 'Bruker SHELXTL'
_computing_publication_material 'Bruker SHELXTL'
_computing_structure_refinement 'SHELXL-97 (Sheldrick, 1997)'
_computing_structure_solution 'SHELXS-97 (Sheldrick, 1990)'
_diffrn_ambient_temperature 173(2)
_diffrn_measured_fraction_theta_full 0.994
_diffrn_measured_fraction_theta_max 0.994
_diffrn_measurement_device_type 'Siemens CCD area detector'
_diffrn_measurement_method '\w scans with narrow frames'
_diffrn_radiation_monochromator graphite
_diffrn_radiation_source 'fine-focus sealed tube'
_diffrn_radiation_type MoK\a
_diffrn_radiation_wavelength 0.71073
_diffrn_reflns_av_R_equivalents 0.0352
_diffrn_reflns_av_sigmaI/netI 0.0473
_diffrn_reflns_limit_h_max 13
_diffrn_reflns_limit_h_min -13
_diffrn_reflns_limit_k_max 21
_diffrn_reflns_limit_k_min -26
_diffrn_reflns_limit_l_max 22
_diffrn_reflns_limit_l_min -16
_diffrn_reflns_number 22387
_diffrn_reflns_theta_full 27.51
_diffrn_reflns_theta_max 27.51
_diffrn_reflns_theta_min 1.56
_diffrn_standards_decay_% 0
_exptl_absorpt_coefficient_mu 5.297
_exptl_absorpt_correction_T_max 0.344
_exptl_absorpt_correction_T_min 0.198
_exptl_absorpt_correction_type multi-scan
_exptl_absorpt_process_details 'SADABS (Sheldrick, 1996)'
_exptl_crystal_colour orange
_exptl_crystal_density_diffrn 1.969
_exptl_crystal_density_meas ?
_exptl_crystal_density_method .
_exptl_crystal_description block
_exptl_crystal_F_000 2000
_exptl_crystal_size_max 0.4
_exptl_crystal_size_mid 0.2
_exptl_crystal_size_min 0.2
_refine_diff_density_max 0.917
_refine_diff_density_min -1.421
_refine_diff_density_rms 0.098
_refine_ls_extinction_method none
_refine_ls_goodness_of_fit_ref 0.918
_refine_ls_hydrogen_treatment constr
_refine_ls_matrix_type full
_refine_ls_number_parameters 496
_refine_ls_number_reflns 8045
_refine_ls_number_restraints 0
_refine_ls_restrained_S_all 0.918
_refine_ls_R_factor_all 0.0393
_refine_ls_R_factor_gt 0.0255
_refine_ls_shift/su_max 0.003
_refine_ls_shift/su_mean 0.000
_refine_ls_structure_factor_coef Fsqd
_refine_ls_weighting_details 'calc w=1/[\s^2^(Fo^2^)+(0.0236P)^2^+0.0000P] where P=(Fo^2^+2Fc^2^)/3'
_refine_ls_weighting_scheme calc
_refine_ls_wR_factor_gt 0.0508
_refine_ls_wR_factor_ref 0.0527
_reflns_number_gt 6176
_reflns_number_total 8045
_reflns_threshold_expression >2\s(I)
_cod_data_source_file b305711a.txt
_cod_data_source_block 4b
_cod_depositor_comments
;
The following automatic conversions were performed:
'_symmetry_cell_setting' value 'Monoclinic' changed to 'monoclinic'
according to '/home/saulius/struct/CIF-dictionaries/cif_core.dic'
dictionary named 'cif_core.dic' version 2.4.1 from 2010-06-29.

Automatic conversion script
Id: cif_fix_enum 1527 2010-12-29 10:47:43Z saulius 
;
_cod_original_cell_volume 3520.3(6)
_cod_original_sg_symbol_H-M P2(1)/c
_cod_database_code 7013212

loop_
_symmetry_equiv_pos_as_xyz
'x, y, z'
'-x, y+1/2, -z+1/2'
'-x, -y, -z'
'x, -y-1/2, z-1/2'

loop_
_atom_site_label
_atom_site_type_symbol
_atom_site_fract_x
_atom_site_fract_y
_atom_site_fract_z
_atom_site_U_iso_or_equiv
_atom_site_adp_type
_atom_site_occupancy
_atom_site_symmetry_multiplicity
_atom_site_calc_flag
_atom_site_refinement_flags
_atom_site_disorder_assembly
_atom_site_disorder_group
Bi1 Bi 1.208866(12) -0.180806(6) 0.864637(8) 0.02429(4) Uani 1 1 d . . .
S1 S 1.23579(9) -0.29572(4) 0.92690(6) 0.0347(2) Uani 1 1 d . . .
C11 C 1.4075(3) -0.31550(16) 0.9391(2) 0.0288(7) Uani 1 1 d . . .
C12 C 1.4568(3) -0.35964(16) 0.8880(2) 0.0311(8) Uani 1 1 d . . .
F12 F 1.3776(2) -0.38438(10) 0.82617(13) 0.0471(6) Uani 1 1 d . . .
C13 C 1.5879(4) -0.38120(17) 0.9005(2) 0.0367(9) Uani 1 1 d . . .
F13 F 1.6324(2) -0.42447(11) 0.85102(14) 0.0528(6) Uani 1 1 d . . .
C14 C 1.6727(3) -0.35819(18) 0.9628(2) 0.0366(9) Uani 1 1 d . . .
F14 F 1.8012(2) -0.37779(12) 0.97369(16) 0.0594(7) Uani 1 1 d . . .
C15 C 1.6273(3) -0.31414(18) 1.0136(2) 0.0369(9) Uani 1 1 d . . .
F15 F 1.7109(2) -0.29189(11) 1.07525(15) 0.0558(7) Uani 1 1 d . . .
C16 C 1.4969(4) -0.29360(16) 1.0014(2) 0.0304(8) Uani 1 1 d . . .
F16 F 1.4551(2) -0.25313(9) 1.05444(12) 0.0402(5) Uani 1 1 d . . .
S2 S 1.32669(10) -0.22790(4) 0.74751(6) 0.0358(2) Uani 1 1 d . . .
C21 C 1.3146(3) -0.16247(15) 0.6806(2) 0.0281(8) Uani 1 1 d . . .
C22 C 1.1966(3) -0.14865(17) 0.6317(2) 0.0316(8) Uani 1 1 d . . .
F22 F 1.0859(2) -0.18346(10) 0.63766(14) 0.0472(6) Uani 1 1 d . . .
C23 C 1.1882(3) -0.10068(17) 0.5753(2) 0.0340(8) Uani 1 1 d . . .
F23 F 1.0725(2) -0.08872(11) 0.52951(14) 0.0507(6) Uani 1 1 d . . .
C24 C 1.3003(4) -0.06426(17) 0.5659(2) 0.0355(9) Uani 1 1 d . . .
F24 F 1.2930(2) -0.01799(10) 0.51039(13) 0.0518(6) Uani 1 1 d . . .
C25 C 1.4176(3) -0.07648(17) 0.6135(2) 0.0334(8) Uani 1 1 d . . .
F25 F 1.5270(2) -0.04153(11) 0.60320(14) 0.0509(6) Uani 1 1 d . . .
C26 C 1.4244(3) -0.12440(17) 0.6693(2) 0.0311(8) Uani 1 1 d . . .
F26 F 1.54306(19) -0.13522(10) 0.71261(14) 0.0433(5) Uani 1 1 d . . .
S3 S 1.45354(8) -0.13676(4) 0.90815(5) 0.02905(19) Uani 1 1 d . . .
C31 C 1.4472(3) -0.09403(15) 0.99613(19) 0.0248(7) Uani 1 1 d . . .
C32 C 1.5416(3) -0.10484(16) 1.0617(2) 0.0316(8) Uani 1 1 d . . .
F32 F 1.6407(2) -0.14808(10) 1.05787(14) 0.0450(6) Uani 1 1 d . . .
C33 C 1.5408(4) -0.07100(17) 1.1313(2) 0.0390(9) Uani 1 1 d . . .
F33 F 1.6355(3) -0.08286(11) 1.19211(14) 0.0597(7) Uani 1 1 d . . .
C34 C 1.4437(4) -0.02531(17) 1.1382(2) 0.0381(9) Uani 1 1 d . . .
F34 F 1.4411(3) 0.00660(11) 1.20603(13) 0.0562(6) Uani 1 1 d . . .
C35 C 1.3515(4) -0.01169(16) 1.0740(2) 0.0335(8) Uani 1 1 d . . .
F35 F 1.2580(2) 0.03462(10) 1.07918(14) 0.0463(6) Uani 1 1 d . . .
C36 C 1.3545(3) -0.04533(16) 1.0051(2) 0.0272(7) Uani 1 1 d . . .
F36 F 1.26301(18) -0.02992(9) 0.94274(12) 0.0346(5) Uani 1 1 d . . .
N101 N 0.9628(3) -0.23965(15) 0.8345(2) 0.0390(8) Uani 1 1 d . . .
C101 C 0.8524(4) -0.22330(19) 0.8659(3) 0.0449(10) Uani 1 1 d . . .
H10A H 0.8617 -0.2006 0.9146 0.054 Uiso 1 1 calc R . .
C102 C 0.7263(4) -0.23823(18) 0.8300(3) 0.0452(11) Uani 1 1 d . . .
H10B H 0.6499 -0.2259 0.8536 0.054 Uiso 1 1 calc R . .
C103 C 0.7115(4) -0.27088(19) 0.7602(3) 0.0482(11) Uani 1 1 d . . .
H10C H 0.6250 -0.2811 0.7341 0.058 Uiso 1 1 calc R . .
C104 C 0.8232(4) -0.2886(2) 0.7284(3) 0.0473(10) Uani 1 1 d . . .
H10D H 0.8162 -0.3125 0.6806 0.057 Uiso 1 1 calc R . .
C105 C 0.9463(4) -0.27132(18) 0.7670(3) 0.0422(10) Uani 1 1 d . . .
H10E H 1.0236 -0.2828 0.7437 0.051 Uiso 1 1 calc R . .
N201 N 1.1221(3) -0.14955(14) 1.00313(19) 0.0352(7) Uani 1 1 d . . .
C201 C 1.1832(4) -0.16624(15) 1.0744(2) 0.0338(9) Uani 1 1 d . . .
H20A H 1.2479 -0.2001 1.0779 0.041 Uiso 1 1 calc R . .
C202 C 1.1570(4) -0.13691(17) 1.1424(2) 0.0383(9) Uani 1 1 d . . .
H20B H 1.2049 -0.1490 1.1917 0.046 Uiso 1 1 calc R . .
C203 C 1.0604(4) -0.08988(19) 1.1379(3) 0.0511(11) Uani 1 1 d . . .
H20C H 1.0397 -0.0690 1.1843 0.061 Uiso 1 1 calc R . .
C204 C 0.9933(4) -0.07300(19) 1.0655(3) 0.0503(11) Uani 1 1 d . . .
H20D H 0.9247 -0.0410 1.0611 0.060 Uiso 1 1 calc R . .
C205 C 1.0279(4) -0.10359(18) 1.0000(3) 0.0403(9) Uani 1 1 d . . .
H20E H 0.9828 -0.0915 0.9499 0.048 Uiso 1 1 calc R . .
N301 N 1.0538(4) -0.07137(16) 0.7730(2) 0.0499(9) Uani 1 1 d . . .
C301 C 0.9245(5) -0.0743(2) 0.7441(3) 0.0623(13) Uani 1 1 d . . .
H30B H 0.8713 -0.1074 0.7631 0.075 Uiso 1 1 calc R . .
C302 C 0.8641(5) -0.0322(2) 0.6883(3) 0.0666(14) Uani 1 1 d . . .
H30C H 0.7718 -0.0362 0.6691 0.080 Uiso 1 1 calc R . .
C303 C 0.9400(5) 0.0157(2) 0.6610(3) 0.0582(12) Uani 1 1 d . . .
H30D H 0.9012 0.0456 0.6223 0.070 Uiso 1 1 calc R . .
C304 C 1.0724(4) 0.0201(2) 0.6902(3) 0.0513(11) Uani 1 1 d . . .
H30E H 1.1273 0.0531 0.6726 0.062 Uiso 1 1 calc R . .
C305 C 1.1238(4) -0.02441(19) 0.7456(3) 0.0462(11) Uani 1 1 d . . .
H30F H 1.2160 -0.0212 0.7655 0.055 Uiso 1 1 calc R . .

loop_
_atom_site_aniso_label
_atom_site_aniso_U_11
_atom_site_aniso_U_22
_atom_site_aniso_U_33
_atom_site_aniso_U_23
_atom_site_aniso_U_13
_atom_site_aniso_U_12
Bi1 0.02241(6) 0.02833(7) 0.02202(7) 0.00097(6) 0.00246(4) 0.00003(6)
S1 0.0268(4) 0.0310(4) 0.0474(6) 0.0100(4) 0.0094(4) 0.0005(3)
C11 0.0324(18) 0.0268(17) 0.0268(19) 0.0054(16) 0.0024(15) 0.0024(15)
C12 0.037(2) 0.0305(19) 0.025(2) 0.0021(16) 0.0037(16) 0.0002(15)
F12 0.0534(14) 0.0460(13) 0.0380(14) -0.0086(11) -0.0090(11) 0.0062(10)
C13 0.044(2) 0.033(2) 0.035(2) 0.0020(17) 0.0119(19) 0.0094(16)
F13 0.0606(15) 0.0536(14) 0.0466(15) -0.0099(12) 0.0162(12) 0.0209(12)
C14 0.0295(19) 0.039(2) 0.042(2) 0.0065(19) 0.0058(18) 0.0117(16)
F14 0.0350(12) 0.0702(16) 0.0727(19) -0.0034(14) 0.0056(12) 0.0194(11)
C15 0.0327(19) 0.040(2) 0.037(2) 0.0016(19) -0.0021(16) 0.0008(16)
F15 0.0483(14) 0.0637(15) 0.0497(16) -0.0099(13) -0.0158(12) 0.0100(11)
C16 0.0365(19) 0.0261(17) 0.029(2) 0.0032(16) 0.0080(16) 0.0037(15)
F16 0.0487(13) 0.0410(12) 0.0326(13) -0.0043(10) 0.0116(10) 0.0066(10)
S2 0.0510(6) 0.0298(5) 0.0282(5) -0.0032(4) 0.0115(4) -0.0028(4)
C21 0.0374(19) 0.0285(18) 0.0198(18) -0.0086(14) 0.0092(15) -0.0031(14)
C22 0.0336(19) 0.0335(19) 0.029(2) -0.0105(17) 0.0095(16) -0.0050(15)
F22 0.0335(11) 0.0543(13) 0.0546(15) -0.0031(12) 0.0093(10) -0.0130(10)
C23 0.032(2) 0.042(2) 0.026(2) -0.0065(18) 0.0011(16) 0.0022(16)
F23 0.0404(13) 0.0653(15) 0.0434(15) -0.0001(12) -0.0063(11) 0.0054(11)
C24 0.050(2) 0.0325(19) 0.026(2) 0.0004(16) 0.0109(18) 0.0020(17)
F24 0.0682(16) 0.0515(14) 0.0355(14) 0.0135(11) 0.0064(12) -0.0021(12)
C25 0.036(2) 0.035(2) 0.031(2) -0.0071(17) 0.0132(17) -0.0070(16)
F25 0.0445(13) 0.0518(14) 0.0586(16) 0.0099(12) 0.0155(12) -0.0150(11)
C26 0.0326(19) 0.0343(19) 0.027(2) -0.0087(16) 0.0051(16) -0.0002(15)
F26 0.0311(11) 0.0488(13) 0.0484(15) 0.0008(11) -0.0005(10) -0.0011(9)
S3 0.0253(4) 0.0344(5) 0.0278(5) -0.0055(4) 0.0051(4) -0.0027(3)
C31 0.0272(17) 0.0253(17) 0.0216(18) 0.0006(14) 0.0026(14) -0.0057(13)
C32 0.0324(19) 0.0305(19) 0.031(2) -0.0002(16) 0.0009(16) -0.0005(15)
F32 0.0380(12) 0.0429(12) 0.0497(15) -0.0018(11) -0.0109(11) 0.0084(10)
C33 0.050(2) 0.035(2) 0.028(2) 0.0064(17) -0.0094(18) -0.0105(18)
F33 0.0802(18) 0.0561(15) 0.0339(14) 0.0029(12) -0.0256(13) -0.0013(13)
C34 0.057(2) 0.035(2) 0.023(2) -0.0044(17) 0.0082(19) -0.0146(18)
F34 0.0899(18) 0.0500(14) 0.0302(13) -0.0116(11) 0.0129(13) -0.0127(13)
C35 0.036(2) 0.0280(18) 0.038(2) -0.0019(17) 0.0119(18) -0.0030(15)
F35 0.0446(12) 0.0409(12) 0.0563(16) -0.0132(11) 0.0175(11) 0.0044(10)
C36 0.0263(17) 0.0290(18) 0.0262(19) 0.0031(16) 0.0033(15) -0.0027(14)
F36 0.0304(10) 0.0370(11) 0.0348(12) -0.0012(10) -0.0023(9) 0.0032(8)
N101 0.0261(16) 0.0441(18) 0.046(2) -0.0071(16) 0.0024(15) -0.0006(13)
C101 0.041(2) 0.045(2) 0.051(3) -0.011(2) 0.015(2) -0.0047(18)
C102 0.029(2) 0.040(2) 0.070(3) 0.005(2) 0.020(2) 0.0036(16)
C103 0.029(2) 0.044(2) 0.068(3) 0.005(2) -0.006(2) -0.0042(17)
C104 0.037(2) 0.061(3) 0.043(3) -0.010(2) 0.0021(19) -0.0087(19)
C105 0.034(2) 0.048(2) 0.046(3) -0.008(2) 0.0096(19) -0.0015(17)
N201 0.0386(17) 0.0312(16) 0.0359(19) -0.0003(15) 0.0057(15) 0.0042(13)
C201 0.036(2) 0.0269(19) 0.040(2) 0.0070(17) 0.0108(17) 0.0061(14)
C202 0.047(2) 0.039(2) 0.030(2) 0.0068(18) 0.0092(18) 0.0042(17)
C203 0.069(3) 0.045(2) 0.045(3) 0.000(2) 0.029(2) 0.014(2)
C204 0.047(2) 0.047(2) 0.060(3) 0.007(2) 0.019(2) 0.0247(19)
C205 0.033(2) 0.042(2) 0.044(3) 0.0059(19) -0.0009(18) 0.0085(16)
N301 0.050(2) 0.046(2) 0.050(2) 0.0032(18) -0.0069(18) 0.0067(17)
C301 0.054(3) 0.059(3) 0.071(4) 0.015(3) 0.002(3) -0.011(2)
C302 0.046(3) 0.079(3) 0.069(4) 0.011(3) -0.015(3) -0.002(2)
C303 0.072(3) 0.069(3) 0.032(3) 0.016(2) -0.004(2) 0.011(3)
C304 0.063(3) 0.047(2) 0.050(3) -0.001(2) 0.031(2) 0.000(2)
C305 0.041(2) 0.048(2) 0.050(3) -0.015(2) 0.006(2) 0.0029(19)

loop_
_atom_type_symbol
_atom_type_description
_atom_type_scat_dispersion_real
_atom_type_scat_dispersion_imag
_atom_type_scat_source
C C 0.0033 0.0016 'International Tables Vol C Tables 4.2.6.8 and 6.1.1.4'
H H 0.0000 0.0000 'International Tables Vol C Tables 4.2.6.8 and 6.1.1.4'
N N 0.0061 0.0033 'International Tables Vol C Tables 4.2.6.8 and 6.1.1.4'
F F 0.0171 0.0103 'International Tables Vol C Tables 4.2.6.8 and 6.1.1.4'
S S 0.1246 0.1234 'International Tables Vol C Tables 4.2.6.8 and 6.1.1.4'
Bi Bi -4.1077 10.2566 'International Tables Vol C Tables 4.2.6.8 and 6.1.1.4'

loop_
_geom_angle_atom_site_label_1
_geom_angle_atom_site_label_2
_geom_angle_atom_site_label_3
_geom_angle
_geom_angle_site_symmetry_1
_geom_angle_site_symmetry_3
_geom_angle_publ_flag
S1 Bi1 S3 98.76(3) . . ?
S1 Bi1 S2 86.86(3) . . ?
S3 Bi1 S2 81.05(3) . . ?
S1 Bi1 N201 83.36(7) . . ?
S3 Bi1 N201 93.87(7) . . ?
S2 Bi1 N201 168.18(6) . . ?
S1 Bi1 N101 73.72(7) . . ?
S3 Bi1 N101 172.17(7) . . ?
S2 Bi1 N101 100.37(7) . . ?
N201 Bi1 N101 83.25(9) . . ?
C11 S1 Bi1 107.91(11) . . ?
C16 C11 C12 116.6(3) . . ?
C16 C11 S1 123.3(3) . . ?
C12 C11 S1 119.9(3) . . ?
F12 C12 C13 117.3(3) . . ?
F12 C12 C11 121.2(3) . . ?
C13 C12 C11 121.4(3) . . ?
F13 C13 C14 119.7(3) . . ?
F13 C13 C12 120.3(3) . . ?
C14 C13 C12 120.0(3) . . ?
F14 C14 C13 119.9(3) . . ?
F14 C14 C15 120.2(3) . . ?
C13 C14 C15 119.9(3) . . ?
F15 C15 C16 120.5(3) . . ?
F15 C15 C14 119.7(3) . . ?
C16 C15 C14 119.8(3) . . ?
F16 C16 C15 117.9(3) . . ?
F16 C16 C11 119.7(3) . . ?
C15 C16 C11 122.3(3) . . ?
C21 S2 Bi1 102.36(11) . . ?
C26 C21 C22 115.8(3) . . ?
C26 C21 S2 122.1(3) . . ?
C22 C21 S2 121.9(3) . . ?
F22 C22 C23 117.4(3) . . ?
F22 C22 C21 120.0(3) . . ?
C23 C22 C21 122.6(3) . . ?
F23 C23 C22 120.8(3) . . ?
F23 C23 C24 119.6(3) . . ?
C22 C23 C24 119.6(3) . . ?
F24 C24 C25 121.1(3) . . ?
F24 C24 C23 119.8(3) . . ?
C25 C24 C23 119.1(3) . . ?
F25 C25 C26 120.5(3) . . ?
F25 C25 C24 118.8(3) . . ?
C26 C25 C24 120.6(3) . . ?
F26 C26 C25 117.8(3) . . ?
F26 C26 C21 119.9(3) . . ?
C25 C26 C21 122.2(3) . . ?
C31 S3 Bi1 106.10(11) . . ?
C36 C31 C32 115.1(3) . . ?
C36 C31 S3 123.7(3) . . ?
C32 C31 S3 121.1(3) . . ?
F32 C32 C33 117.6(3) . . ?
F32 C32 C31 120.0(3) . . ?
C33 C32 C31 122.4(3) . . ?
F33 C33 C34 120.0(4) . . ?
F33 C33 C32 119.7(4) . . ?
C34 C33 C32 120.3(3) . . ?
F34 C34 C33 120.4(4) . . ?
F34 C34 C35 120.6(4) . . ?
C33 C34 C35 119.0(3) . . ?
F35 C35 C36 120.4(3) . . ?
F35 C35 C34 119.7(3) . . ?
C36 C35 C34 119.9(3) . . ?
F36 C36 C35 118.1(3) . . ?
F36 C36 C31 118.7(3) . . ?
C35 C36 C31 123.2(3) . . ?
C105 N101 C101 117.3(3) . . ?
C105 N101 Bi1 112.9(2) . . ?
C101 N101 Bi1 126.2(2) . . ?
N101 C101 C102 122.2(4) . . ?
C103 C102 C101 119.5(4) . . ?
C104 C103 C102 118.7(4) . . ?
C103 C104 C105 118.8(4) . . ?
N101 C105 C104 123.5(4) . . ?
C205 N201 C201 117.3(3) . . ?
C205 N201 Bi1 116.2(3) . . ?
C201 N201 Bi1 125.1(2) . . ?
N201 C201 C202 123.1(3) . . ?
C203 C202 C201 118.6(4) . . ?
C202 C203 C204 119.4(4) . . ?
C205 C204 C203 118.3(4) . . ?
N201 C205 C204 123.2(4) . . ?
C305 N301 C301 116.3(4) . . ?
N301 C301 C302 123.6(4) . . ?
C303 C302 C301 118.4(4) . . ?
C302 C303 C304 119.1(4) . . ?
C303 C304 C305 118.3(4) . . ?
N301 C305 C304 124.3(4) . . ?

loop_
_geom_bond_atom_site_label_1
_geom_bond_atom_site_label_2
_geom_bond_distance
_geom_bond_site_symmetry_2
_geom_bond_publ_flag
Bi1 S1 2.5916(9) . ?
Bi1 S3 2.6424(8) . ?
Bi1 S2 2.6447(10) . ?
Bi1 N201 2.710(3) . ?
Bi1 N101 2.748(3) . ?
S1 C11 1.764(3) . ?
C11 C16 1.380(5) . ?
C11 C12 1.396(5) . ?
C12 F12 1.340(4) . ?
C12 C13 1.384(5) . ?
C13 F13 1.345(4) . ?
C13 C14 1.363(5) . ?
C14 F14 1.346(4) . ?
C14 C15 1.375(5) . ?
C15 F15 1.342(4) . ?
C15 C16 1.371(5) . ?
C16 F16 1.340(4) . ?
S2 C21 1.761(4) . ?
C21 C26 1.390(5) . ?
C21 C22 1.392(5) . ?
C22 F22 1.340(4) . ?
C22 C23 1.376(5) . ?
C23 F23 1.341(4) . ?
C23 C24 1.383(5) . ?
C24 F24 1.340(4) . ?
C24 C25 1.369(5) . ?
C25 F25 1.347(4) . ?
C25 C26 1.368(5) . ?
C26 F26 1.341(4) . ?
S3 C31 1.753(3) . ?
C31 C36 1.392(4) . ?
C31 C32 1.392(5) . ?
C32 F32 1.345(4) . ?
C32 C33 1.381(5) . ?
C33 F33 1.341(4) . ?
C33 C34 1.373(5) . ?
C34 F34 1.337(4) . ?
C34 C35 1.373(5) . ?
C35 F35 1.351(4) . ?
C35 C36 1.372(5) . ?
C36 F36 1.355(4) . ?
N101 C105 1.319(5) . ?
N101 C101 1.340(5) . ?
C101 C102 1.374(5) . ?
C102 C103 1.362(6) . ?
C103 C104 1.362(6) . ?
C104 C105 1.375(5) . ?
N201 C205 1.336(4) . ?
N201 C201 1.338(5) . ?
C201 C202 1.368(5) . ?
C202 C203 1.368(5) . ?
C203 C204 1.377(6) . ?
C204 C205 1.372(6) . ?
N301 C305 1.318(5) . ?
N301 C301 1.335(5) . ?
C301 C302 1.372(6) . ?
C302 C303 1.365(6) . ?
C303 C304 1.366(6) . ?
C304 C305 1.369(6) . ?
